data_2016056
loop_
_publ_author_name
'Khrustalev, Victor N.'
'Komissarov, Eugene A.'
'Kulikov, Oleg V.'

_publ_section_title
;2,12-Dichloro-10,20-diphenyl-5,7,15,17-tetrahydro-6<i>H</i>,16<i>H</i>-dibenzo[<i>d</i>,<i>l</i>][1,9,2,6,10,14]dioxotetraazacyclohexadecine-6,16-dione
 dioxane solvate as a potential macrocyclic hexadentate ligand
;
_journal_coeditor_code LN3049
_journal_issue 7
_journal_name_full 'Acta Crystallographica Section C'
_journal_page_first o374
_journal_page_last o377
_journal_paper_doi 10.1107/S0108270107021415
_journal_volume 63
_journal_year 2007
_chemical_formula_iupac 'C30 H22 Cl2 N4 O4 , C4 H8 O2'
_chemical_formula_moiety 'C30 H22 Cl2 N4 O4 , C4 H8 O2'
_chemical_formula_sum 'C34 H30 Cl2 N4 O6'
_chemical_formula_weight 661.52
_chemical_name_systematic
;
2,12-Dichloro-10,20-diphenyl-5,7,15,17-tetrahydro-6<i>H</i>,16<i>H</i>-
dibenzo[d,l][1,9,2,6,10,14]dioxotetraazacyclohexadecine-6,16-dione dioxane
solvate
;
_space_group_IT_number 2
_symmetry_cell_setting triclinic
_symmetry_space_group_name_Hall '-P 1'
_symmetry_space_group_name_H-M 'P -1'
_atom_sites_solution_hydrogens geom
_atom_sites_solution_primary direct
_atom_sites_solution_secondary difmap
_audit_creation_method SHELXL97
_cell_angle_alpha 92.389(2)
_cell_angle_beta 99.896(3)
_cell_angle_gamma 92.476(2)
_cell_formula_units_Z 4
_cell_length_a 9.6834(6)
_cell_length_b 14.2960(8)
_cell_length_c 22.2970(13)
_cell_measurement_reflns_used 8835
_cell_measurement_temperature 120.0(2)
_cell_measurement_theta_max 28.0
_cell_measurement_theta_min 2.2
_cell_volume 3034.1(3)
_computing_cell_refinement 'SAINT-Plus (Bruker, 1998)'
_computing_data_collection 'SMART (Bruker, 1998)'
_computing_data_reduction SAINT-Plus
_computing_molecular_graphics SHELXTL
_computing_publication_material SHELXTL
_computing_structure_refinement SHELXTL
_computing_structure_solution 'SHELXTL (Sheldrick, 1998)'
_diffrn_ambient_temperature 120.0(2)
_diffrn_measured_fraction_theta_full 0.991
_diffrn_measured_fraction_theta_max 0.991
_diffrn_measurement_device_type 'Bruker SMART 1000 CCD area-detector'
_diffrn_measurement_method '\f and \w'
_diffrn_radiation_monochromator graphite
_diffrn_radiation_source 'normal-focus sealed tube'
_diffrn_radiation_type MoK\a
_diffrn_radiation_wavelength 0.71073
_diffrn_reflns_av_R_equivalents 0.0254
_diffrn_reflns_av_sigmaI/netI 0.0376
_diffrn_reflns_limit_h_max 12
_diffrn_reflns_limit_h_min -12
_diffrn_reflns_limit_k_max 18
_diffrn_reflns_limit_k_min -18
_diffrn_reflns_limit_l_max 29
_diffrn_reflns_limit_l_min -29
_diffrn_reflns_number 31338
_diffrn_reflns_theta_full 28.02
_diffrn_reflns_theta_max 28.02
_diffrn_reflns_theta_min 1.74
_exptl_absorpt_coefficient_mu 0.269
_exptl_absorpt_correction_T_max 0.944
_exptl_absorpt_correction_T_min 0.928
_exptl_absorpt_correction_type multi-scan
_exptl_absorpt_process_details '(SADABS; Sheldrick, 1998)'
_exptl_crystal_colour colourless
_exptl_crystal_density_diffrn 1.448
_exptl_crystal_density_method 'not measured'
_exptl_crystal_description 'orthogonal prism'
_exptl_crystal_F_000 1376
_exptl_crystal_size_max 0.30
_exptl_crystal_size_mid 0.25
_exptl_crystal_size_min 0.20
_refine_diff_density_max 0.557
_refine_diff_density_min -0.368
_refine_ls_extinction_method none
_refine_ls_goodness_of_fit_ref 1.021
_refine_ls_hydrogen_treatment constr
_refine_ls_matrix_type full
_refine_ls_number_parameters 874
_refine_ls_number_reflns 14551
_refine_ls_number_restraints 28
_refine_ls_restrained_S_all 1.023
_refine_ls_R_factor_all 0.0725
_refine_ls_R_factor_gt 0.0459
_refine_ls_shift/su_max 0.001
_refine_ls_shift/su_mean 0.000
_refine_ls_structure_factor_coef Fsqd
_refine_ls_weighting_details 'calc w = 1/[\s^2^(Fo^2^)+(0.05P)^2^+2P] where P=(Fo^2^+2Fc^2^)/3'
_refine_ls_weighting_scheme calc
_refine_ls_wR_factor_gt 0.1065
_refine_ls_wR_factor_ref 0.1261
_reflns_number_gt 10236
_reflns_number_total 14551
_reflns_threshold_expression I>2\s(I)
_cod_data_source_file ln3049.cif
_cod_data_source_block I
_cod_database_code 2016056
_cod_database_fobs_code 2016056

loop_
_symmetry_equiv_pos_as_xyz
'x, y, z'
'-x, -y, -z'

loop_
_atom_site_type_symbol
_atom_site_label
_atom_site_fract_x
_atom_site_fract_y
_atom_site_fract_z
_atom_site_U_iso_or_equiv
_atom_site_adp_type
_atom_site_calc_flag
_atom_site_refinement_flags
_atom_site_occupancy
_atom_site_disorder_assembly
_atom_site_disorder_group
Cl Cl1 0.87342(5) -0.20339(3) 0.34469(2) 0.02792(11) Uani d . 1 . .
Cl Cl2 0.76542(6) 0.56333(3) -0.04519(2) 0.03612(13) Uani d . 1 . .
Cl Cl3 0.60505(5) 0.69774(3) 0.16428(2) 0.03111(11) Uani d . 1 . .
Cl Cl4 0.70951(6) -0.06562(3) 0.55434(2) 0.03439(12) Uani d . 1 . .
C C1 0.82351(18) -0.09369(12) 0.24804(8) 0.0217(4) Uani d . 1 . .
H H1A 0.7368 -0.1290 0.2369 0.026 Uiso calc R 1 . .
C C2 0.91736(19) -0.11434(12) 0.29946(8) 0.0213(3) Uani d . 1 . .
C C3 1.04568(19) -0.06456(13) 0.31588(8) 0.0229(4) Uani d . 1 . .
H H3A 1.1109 -0.0811 0.3502 0.028 Uiso calc R 1 . .
C C4 1.07727(19) 0.00924(13) 0.28165(8) 0.0232(4) Uani d . 1 . .
H H4A 1.1639 0.0445 0.2933 0.028 Uiso calc R 1 . .
C C4A 0.98411(18) 0.03257(12) 0.23047(8) 0.0196(3) Uani d . 1 . .
N N5 1.00871(15) 0.11102(10) 0.19674(7) 0.0209(3) Uani d . 1 . .
H H5A 0.9345 0.1322 0.1739 0.025 Uiso calc R 1 . .
C C6 1.13264(18) 0.15768(12) 0.19530(8) 0.0196(3) Uani d . 1 . .
O O6 1.24692(13) 0.13455(9) 0.22040(6) 0.0248(3) Uani d . 1 . .
C C7 1.12312(18) 0.24742(13) 0.16089(8) 0.0229(4) Uani d . 1 . .
H H7A 1.1595 0.3005 0.1901 0.027 Uiso calc R 1 . .
H H7B 1.1857 0.2438 0.1302 0.027 Uiso calc R 1 . .
O O8 0.98598(13) 0.26797(9) 0.13042(5) 0.0216(3) Uani d . 1 . .
N N9 0.95052(15) 0.20441(10) 0.07816(6) 0.0204(3) Uani d . 1 . .
C C10 0.85277(17) 0.23481(12) 0.03828(8) 0.0189(3) Uani d . 1 . .
C C10A 0.78365(18) 0.32556(12) 0.04383(8) 0.0194(3) Uani d . 1 . .
C C11 0.80260(19) 0.39350(12) 0.00225(8) 0.0226(4) Uani d . 1 . .
H H11A 0.8590 0.3818 -0.0279 0.027 Uiso calc R 1 . .
C C12 0.7387(2) 0.47780(13) 0.00530(8) 0.0252(4) Uani d . 1 . .
C C13 0.6537(2) 0.49574(13) 0.04803(9) 0.0266(4) Uani d . 1 . .
H H13A 0.6093 0.5536 0.0491 0.032 Uiso calc R 1 . .
C C14 0.6341(2) 0.42875(13) 0.08899(9) 0.0261(4) Uani d . 1 . .
H H14A 0.5757 0.4406 0.1183 0.031 Uiso calc R 1 . .
C C14A 0.69941(18) 0.34375(12) 0.08775(8) 0.0220(4) Uani d . 1 . .
N N15 0.68395(16) 0.27653(11) 0.13118(7) 0.0238(3) Uani d . 1 . .
H H15A 0.7575 0.2439 0.1438 0.029 Uiso calc R 1 . .
C C16 0.56715(19) 0.25733(12) 0.15528(8) 0.0224(4) Uani d . 1 . .
O O16 0.45737(14) 0.29602(10) 0.14237(7) 0.0334(3) Uani d . 1 . .
C C17 0.58171(19) 0.18420(13) 0.20336(9) 0.0242(4) Uani d . 1 . .
H H17A 0.5868 0.2167 0.2438 0.029 Uiso calc R 1 . .
H H17B 0.4958 0.1423 0.1960 0.029 Uiso calc R 1 . .
O O18 0.70046(13) 0.12796(9) 0.20540(6) 0.0224(3) Uani d . 1 . .
N N19 0.67593(15) 0.06789(10) 0.15126(7) 0.0216(3) Uani d . 1 . .
C C20 0.75662(17) -0.00140(12) 0.15585(8) 0.0194(3) Uani d . 1 . .
C C20A 0.85729(17) -0.02079(12) 0.21287(8) 0.0195(3) Uani d . 1 . .
C C21 0.81026(18) 0.17301(12) -0.01787(8) 0.0201(3) Uani d . 1 . .
C C22 0.9018(2) 0.10760(13) -0.03451(8) 0.0260(4) Uani d . 1 . .
H H22A 0.9923 0.1036 -0.0106 0.031 Uiso calc R 1 . .
C C23 0.8607(2) 0.04859(14) -0.08590(9) 0.0310(4) Uani d . 1 . .
H H23A 0.9234 0.0045 -0.0972 0.037 Uiso calc R 1 . .
C C24 0.7277(2) 0.05347(14) -0.12117(9) 0.0296(4) Uani d . 1 . .
H H24A 0.6996 0.0128 -0.1564 0.036 Uiso calc R 1 . .
C C25 0.6371(2) 0.11796(14) -0.10450(9) 0.0274(4) Uani d . 1 . .
H H25A 0.5462 0.1212 -0.1283 0.033 Uiso calc R 1 . .
C C26 0.67780(19) 0.17811(13) -0.05321(8) 0.0240(4) Uani d . 1 . .
H H26A 0.6152 0.2226 -0.0423 0.029 Uiso calc R 1 . .
C C27 0.74233(18) -0.06596(12) 0.10066(8) 0.0207(3) Uani d . 1 . .
C C28 0.7977(2) -0.15393(13) 0.10405(8) 0.0262(4) Uani d . 1 . .
H H28A 0.8513 -0.1714 0.1413 0.031 Uiso calc R 1 . .
C C29 0.7758(2) -0.21698(14) 0.05357(9) 0.0313(4) Uani d . 1 . .
H H29A 0.8131 -0.2773 0.0567 0.038 Uiso calc R 1 . .
C C30 0.6999(2) -0.19171(14) -0.00109(9) 0.0295(4) Uani d . 1 . .
H H30A 0.6825 -0.2351 -0.0353 0.035 Uiso calc R 1 . .
C C31 0.6491(2) -0.10258(15) -0.00566(9) 0.0322(4) Uani d . 1 . .
H H31A 0.5995 -0.0843 -0.0436 0.039 Uiso calc R 1 . .
C C32 0.6702(2) -0.03995(14) 0.04446(9) 0.0279(4) Uani d . 1 . .
H H32A 0.6354 0.0210 0.0407 0.034 Uiso calc R 1 . .
C C33 0.66005(19) 0.58814(13) 0.26031(8) 0.0229(4) Uani d . 1 . .
H H33A 0.7439 0.6264 0.2721 0.028 Uiso calc R 1 . .
C C34 0.56563(19) 0.60699(12) 0.20917(8) 0.0222(4) Uani d . 1 . .
C C35 0.44127(19) 0.55373(13) 0.19155(8) 0.0237(4) Uani d . 1 . .
H H35A 0.3762 0.5687 0.1568 0.028 Uiso calc R 1 . .
C C36 0.41316(19) 0.47852(13) 0.22523(8) 0.0244(4) Uani d . 1 . .
H H36A 0.3284 0.4413 0.2133 0.029 Uiso calc R 1 . .
C C36A 0.50773(18) 0.45670(12) 0.27650(8) 0.0206(3) Uani d . 1 . .
N N37 0.48416(15) 0.37764(11) 0.31004(7) 0.0229(3) Uani d . 1 . .
H H37A 0.5592 0.3548 0.3313 0.028 Uiso calc R 1 . .
C C38 0.36014(18) 0.33287(12) 0.31342(8) 0.0190(3) Uani d . 1 . .
O O38 0.24562(12) 0.35689(9) 0.28868(6) 0.0236(3) Uani d . 1 . .
C C39 0.36808(18) 0.24516(13) 0.34957(8) 0.0224(4) Uani d . 1 . .
H H39A 0.3062 0.2513 0.3804 0.027 Uiso calc R 1 . .
H H39B 0.3302 0.1911 0.3215 0.027 Uiso calc R 1 . .
O O40 0.50511(12) 0.22457(8) 0.38016(5) 0.0208(3) Uani d . 1 . .
N N41 0.54371(15) 0.29143(10) 0.43027(6) 0.0193(3) Uani d . 1 . .
C C42 0.64560(17) 0.26425(12) 0.46936(7) 0.0182(3) Uani d . 1 . .
C C42A 0.70932(18) 0.17123(12) 0.46522(8) 0.0197(3) Uani d . 1 . .
C C43 0.68430(19) 0.10397(12) 0.50613(8) 0.0222(4) Uani d . 1 . .
H H43A 0.6253 0.1168 0.5351 0.027 Uiso calc R 1 . .
C C44 0.74551(19) 0.01853(12) 0.50454(8) 0.0232(4) Uani d . 1 . .
C C45 0.83406(19) -0.00098(13) 0.46334(9) 0.0262(4) Uani d . 1 . .
H H45A 0.8772 -0.0594 0.4632 0.031 Uiso calc R 1 . .
C C46 0.8591(2) 0.06543(13) 0.42238(9) 0.0265(4) Uani d . 1 . .
H H46A 0.9197 0.0525 0.3941 0.032 Uiso calc R 1 . .
C C46A 0.79570(18) 0.15098(13) 0.42256(8) 0.0221(4) Uani d . 1 . .
N N47 0.81223(16) 0.21764(11) 0.37894(7) 0.0248(3) Uani d . 1 . .
H H47A 0.7412 0.2535 0.3686 0.030 Uiso calc R 1 . .
C C48 0.92468(19) 0.23294(13) 0.35113(8) 0.0233(4) Uani d . 1 . .
O O48 1.03179(14) 0.19106(10) 0.36066(7) 0.0363(3) Uani d . 1 . .
C C49 0.90843(19) 0.30707(13) 0.30373(9) 0.0244(4) Uani d . 1 . .
H H49A 0.9940 0.3493 0.3111 0.029 Uiso calc R 1 . .
H H49B 0.9028 0.2755 0.2630 0.029 Uiso calc R 1 . .
O O50 0.78909(13) 0.36289(9) 0.30264(6) 0.0223(3) Uani d . 1 . .
N N51 0.81619(15) 0.42523(10) 0.35577(7) 0.0208(3) Uani d . 1 . .
C C52 0.73729(17) 0.49545(12) 0.35019(8) 0.0194(3) Uani d . 1 . .
C C52A 0.63177(18) 0.51242(12) 0.29479(8) 0.0198(3) Uani d . 1 . .
C C53 0.69752(18) 0.33064(12) 0.52244(8) 0.0201(3) Uani d . 1 . .
C C54 0.6470(2) 0.42097(14) 0.52388(9) 0.0297(4) Uani d . 1 . .
H H54A 0.5815 0.4402 0.4905 0.036 Uiso calc R 1 . .
C C55 0.6923(2) 0.48228(15) 0.57375(10) 0.0337(5) Uani d . 1 . .
H H55A 0.6567 0.5431 0.5747 0.040 Uiso calc R 1 . .
C C56 0.7893(2) 0.45535(14) 0.62232(9) 0.0303(4) Uani d . 1 . .
H H56A 0.8188 0.4971 0.6569 0.036 Uiso calc R 1 . .
C C57 0.8427(2) 0.36787(14) 0.62022(9) 0.0303(4) Uani d . 1 . .
H H57A 0.9108 0.3499 0.6531 0.036 Uiso calc R 1 . .
C C58 0.7981(2) 0.30557(13) 0.57059(8) 0.0267(4) Uani d . 1 . .
H H58A 0.8365 0.2456 0.5695 0.032 Uiso calc R 1 . .
C C59 0.75937(18) 0.56626(12) 0.40223(8) 0.0217(4) Uani d . 1 . .
C C60 0.6582(2) 0.63084(13) 0.40804(8) 0.0257(4) Uani d . 1 . .
H H60A 0.5730 0.6282 0.3795 0.031 Uiso calc R 1 . .
C C61 0.6815(2) 0.69942(14) 0.45564(9) 0.0305(4) Uani d . 1 . .
H H61A 0.6126 0.7437 0.4592 0.037 Uiso calc R 1 . .
C C62 0.8044(2) 0.70277(14) 0.49745(9) 0.0309(4) Uani d . 1 . .
H H62A 0.8204 0.7496 0.5297 0.037 Uiso calc R 1 . .
C C63 0.9044(2) 0.63806(15) 0.49260(9) 0.0337(5) Uani d . 1 . .
H H63A 0.9885 0.6403 0.5219 0.040 Uiso calc R 1 . .
C C64 0.8831(2) 0.56992(14) 0.44534(9) 0.0283(4) Uani d . 1 . .
H H64A 0.9524 0.5258 0.4423 0.034 Uiso calc R 1 . .
O O65 0.49423(14) 0.91082(11) 0.25012(6) 0.0329(3) Uani d . 1 . .
C C66 0.3889(2) 0.84160(16) 0.25717(9) 0.0334(5) Uani d . 1 . .
H H66A 0.3836 0.7910 0.2251 0.040 Uiso calc R 1 . .
H H66B 0.2965 0.8701 0.2526 0.040 Uiso calc R 1 . .
C C67 0.4219(3) 0.80132(17) 0.31868(11) 0.0419(5) Uani d . 1 . .
H H67A 0.3482 0.7531 0.3230 0.050 Uiso calc R 1 . .
H H67B 0.5126 0.7707 0.3226 0.050 Uiso calc R 1 . .
O O68 0.42968(18) 0.87262(13) 0.36552(7) 0.0470(4) Uani d . 1 . .
C C69 0.5350(2) 0.94244(17) 0.35902(9) 0.0373(5) Uani d . 1 . .
H H69A 0.6278 0.9145 0.3648 0.045 Uiso calc R 1 . .
H H69B 0.5380 0.9933 0.3908 0.045 Uiso calc R 1 . .
C C70 0.5060(2) 0.98249(15) 0.29732(10) 0.0351(5) Uani d . 1 . .
H H70A 0.4176 1.0159 0.2931 0.042 Uiso calc R 1 . .
H H70B 0.5829 1.0284 0.2933 0.042 Uiso calc R 1 . .
O O71 -0.0202(4) 0.6165(2) 0.23660(13) 0.0522(16) Uani d PD 0.60 A 1
C C72 0.0953(3) 0.67603(19) 0.22703(8) 0.0404(9) Uani d PD 0.60 A 1
H H72A 0.1843 0.6504 0.2467 0.048 Uiso calc PR 0.60 A 1
H H72B 0.0886 0.7392 0.2459 0.048 Uiso calc PR 0.60 A 1
C C73 0.0954(2) 0.68323(9) 0.16025(7) 0.0399(5) Uani d D 1 . .
H H73A 0.0088 0.7123 0.1411 0.048 Uiso calc PR 0.60 A 1
H H73B 0.1768 0.7239 0.1542 0.048 Uiso calc PR 0.60 A 1
H H73C 0.1935 0.6686 0.1764 0.048 Uiso d PR 0.40 A 2
H H73D 0.0973 0.7439 0.1404 0.048 Uiso d PR 0.40 A 2
O O74 0.1028(3) 0.59313(12) 0.13183(9) 0.0309(6) Uani d PD 0.60 A 1
C C75 -0.0123(4) 0.53352(16) 0.14157(14) 0.0354(12) Uani d PD 0.60 A 1
H H75A -0.0057 0.4704 0.1225 0.042 Uiso calc PR 0.60 A 1
H H75B -0.1015 0.5591 0.1221 0.042 Uiso calc PR 0.60 A 1
C C76 -0.0116(4) 0.52606(18) 0.20853(16) 0.0388(13) Uani d PD 0.60 A 1
H H76A -0.0923 0.4849 0.2147 0.047 Uiso calc PR 0.60 A 1
H H76B 0.0756 0.4977 0.2276 0.047 Uiso calc PR 0.60 A 1
O O71' 0.0072(5) 0.6038(3) 0.23986(15) 0.0429(18) Uani d PD 0.40 A 2
C C72' 0.0149(4) 0.6910(2) 0.21175(13) 0.0418(14) Uani d PD 0.40 A 2
H H72C 0.0615 0.7397 0.2423 0.050 Uiso calc PR 0.40 A 2
H H72D -0.0811 0.7102 0.1962 0.050 Uiso calc PR 0.40 A 2
O O74' 0.0330(4) 0.61166(19) 0.11652(11) 0.0479(13) Uani d PD 0.40 A 2
C C75' 0.0256(6) 0.52461(13) 0.1448(2) 0.040(2) Uani d PD 0.40 A 2
H H75C 0.1215 0.5059 0.1610 0.048 Uiso calc PR 0.40 A 2
H H75D -0.0199 0.4755 0.1143 0.048 Uiso calc PR 0.40 A 2
C C76' -0.0569(6) 0.5330(3) 0.1957(2) 0.042(2) Uani d PD 0.40 A 2
H H76C -0.1541 0.5490 0.1793 0.050 Uiso calc PR 0.40 A 2
H H76D -0.0611 0.4722 0.2153 0.050 Uiso calc PR 0.40 A 2

loop_
_atom_site_aniso_label
_atom_site_aniso_U_11
_atom_site_aniso_U_22
_atom_site_aniso_U_33
_atom_site_aniso_U_12
_atom_site_aniso_U_13
_atom_site_aniso_U_23
Cl1 0.0307(2) 0.0264(2) 0.0270(2) 0.00062(18) 0.00468(18) 0.00688(18)
Cl2 0.0574(3) 0.0227(2) 0.0295(2) 0.0071(2) 0.0089(2) 0.00522(19)
Cl3 0.0379(3) 0.0269(2) 0.0281(2) -0.00267(19) 0.0036(2) 0.00877(18)
Cl4 0.0479(3) 0.0215(2) 0.0336(3) 0.0047(2) 0.0047(2) 0.00663(19)
C1 0.0184(8) 0.0223(9) 0.0240(9) 0.0002(7) 0.0033(7) -0.0011(7)
C2 0.0238(9) 0.0201(8) 0.0207(8) 0.0025(7) 0.0058(7) 0.0001(7)
C3 0.0207(9) 0.0274(9) 0.0198(8) 0.0040(7) 0.0008(7) -0.0002(7)
C4 0.0187(8) 0.0279(9) 0.0215(9) -0.0009(7) 0.0008(7) -0.0009(7)
C4A 0.0179(8) 0.0205(8) 0.0205(8) 0.0009(6) 0.0044(7) -0.0010(7)
N5 0.0151(7) 0.0241(8) 0.0215(7) -0.0001(6) -0.0024(6) 0.0025(6)
C6 0.0176(8) 0.0232(9) 0.0170(8) 0.0000(7) 0.0020(6) -0.0045(7)
O6 0.0165(6) 0.0298(7) 0.0271(7) 0.0014(5) 0.0009(5) 0.0025(5)
C7 0.0176(8) 0.0263(9) 0.0228(9) -0.0024(7) -0.0011(7) 0.0024(7)
O8 0.0213(6) 0.0233(6) 0.0179(6) 0.0005(5) -0.0015(5) -0.0037(5)
N9 0.0208(7) 0.0213(7) 0.0183(7) 0.0004(6) 0.0022(6) -0.0030(6)
C10 0.0169(8) 0.0207(8) 0.0192(8) 0.0006(6) 0.0039(6) -0.0001(6)
C10A 0.0181(8) 0.0200(8) 0.0183(8) 0.0012(6) -0.0014(6) -0.0027(6)
C11 0.0249(9) 0.0226(9) 0.0189(8) 0.0021(7) 0.0004(7) -0.0017(7)
C12 0.0309(10) 0.0200(9) 0.0224(9) 0.0004(7) -0.0015(7) 0.0003(7)
C13 0.0277(10) 0.0213(9) 0.0292(10) 0.0049(7) 0.0000(8) -0.0014(7)
C14 0.0246(9) 0.0251(9) 0.0283(9) 0.0042(7) 0.0042(8) -0.0038(7)
C14A 0.0184(8) 0.0235(9) 0.0226(9) 0.0006(7) 0.0001(7) -0.0013(7)
N15 0.0212(7) 0.0247(8) 0.0266(8) 0.0065(6) 0.0059(6) 0.0022(6)
C16 0.0212(9) 0.0215(9) 0.0236(9) 0.0005(7) 0.0029(7) -0.0043(7)
O16 0.0217(7) 0.0338(8) 0.0461(9) 0.0065(6) 0.0071(6) 0.0090(6)
C17 0.0206(9) 0.0254(9) 0.0274(9) 0.0047(7) 0.0058(7) -0.0006(7)
O18 0.0191(6) 0.0235(6) 0.0234(6) 0.0025(5) 0.0008(5) -0.0035(5)
N19 0.0192(7) 0.0216(7) 0.0223(7) -0.0012(6) 0.0001(6) -0.0027(6)
C20 0.0156(8) 0.0203(8) 0.0217(8) -0.0024(6) 0.0020(6) 0.0011(7)
C20A 0.0167(8) 0.0213(8) 0.0193(8) 0.0024(6) 0.0003(6) -0.0014(7)
C21 0.0221(8) 0.0182(8) 0.0199(8) 0.0001(7) 0.0042(7) 0.0003(6)
C22 0.0250(9) 0.0285(10) 0.0239(9) 0.0052(8) 0.0022(7) -0.0027(7)
C23 0.0354(11) 0.0300(10) 0.0274(10) 0.0070(8) 0.0058(8) -0.0064(8)
C24 0.0356(11) 0.0272(10) 0.0236(9) -0.0018(8) 0.0007(8) -0.0053(8)
C25 0.0266(9) 0.0299(10) 0.0228(9) -0.0008(8) -0.0031(7) -0.0005(8)
C26 0.0240(9) 0.0255(9) 0.0223(9) 0.0041(7) 0.0026(7) 0.0008(7)
C27 0.0174(8) 0.0215(9) 0.0224(8) -0.0029(7) 0.0029(7) -0.0004(7)
C28 0.0307(10) 0.0262(9) 0.0213(9) 0.0042(8) 0.0029(8) 0.0019(7)
C29 0.0417(12) 0.0255(10) 0.0279(10) 0.0055(8) 0.0086(9) -0.0002(8)
C30 0.0346(11) 0.0291(10) 0.0246(9) -0.0040(8) 0.0073(8) -0.0052(8)
C31 0.0324(11) 0.0414(12) 0.0210(9) 0.0028(9) -0.0004(8) 0.0010(8)
C32 0.0291(10) 0.0298(10) 0.0244(9) 0.0041(8) 0.0018(8) 0.0034(8)
C33 0.0211(8) 0.0221(9) 0.0248(9) -0.0020(7) 0.0026(7) -0.0003(7)
C34 0.0256(9) 0.0197(8) 0.0221(9) 0.0022(7) 0.0059(7) 0.0013(7)
C35 0.0224(9) 0.0285(9) 0.0197(8) 0.0036(7) 0.0014(7) 0.0016(7)
C36 0.0192(8) 0.0282(10) 0.0240(9) -0.0012(7) -0.0009(7) 0.0014(7)
C36A 0.0183(8) 0.0218(9) 0.0216(8) -0.0002(7) 0.0037(7) 0.0011(7)
N37 0.0171(7) 0.0250(8) 0.0245(8) -0.0008(6) -0.0033(6) 0.0060(6)
C38 0.0195(8) 0.0197(8) 0.0170(8) -0.0010(6) 0.0025(6) -0.0022(6)
O38 0.0166(6) 0.0282(7) 0.0254(6) 0.0015(5) 0.0013(5) 0.0022(5)
C39 0.0184(8) 0.0247(9) 0.0222(9) -0.0028(7) -0.0013(7) 0.0022(7)
O40 0.0199(6) 0.0208(6) 0.0194(6) 0.0011(5) -0.0020(5) -0.0026(5)
N41 0.0198(7) 0.0205(7) 0.0169(7) 0.0015(6) 0.0021(6) -0.0019(6)
C42 0.0182(8) 0.0191(8) 0.0179(8) 0.0018(6) 0.0047(6) 0.0004(6)
C42A 0.0188(8) 0.0202(8) 0.0182(8) 0.0021(7) -0.0016(6) -0.0017(6)
C43 0.0233(9) 0.0223(9) 0.0193(8) 0.0019(7) -0.0010(7) -0.0011(7)
C44 0.0236(9) 0.0198(9) 0.0239(9) 0.0002(7) -0.0027(7) 0.0019(7)
C45 0.0220(9) 0.0212(9) 0.0325(10) 0.0058(7) -0.0034(8) -0.0038(7)
C46 0.0253(9) 0.0240(9) 0.0297(10) 0.0039(7) 0.0044(8) -0.0045(8)
C46A 0.0193(8) 0.0236(9) 0.0223(9) 0.0022(7) 0.0009(7) -0.0016(7)
N47 0.0227(8) 0.0267(8) 0.0270(8) 0.0094(6) 0.0075(6) 0.0041(6)
C48 0.0207(9) 0.0224(9) 0.0255(9) -0.0001(7) 0.0031(7) -0.0067(7)
O48 0.0219(7) 0.0336(8) 0.0556(10) 0.0081(6) 0.0092(7) 0.0114(7)
C49 0.0206(9) 0.0262(9) 0.0273(9) 0.0040(7) 0.0070(7) -0.0017(7)
O50 0.0193(6) 0.0242(6) 0.0222(6) 0.0023(5) 0.0010(5) -0.0040(5)
N51 0.0193(7) 0.0221(7) 0.0199(7) -0.0010(6) 0.0013(6) -0.0019(6)
C52 0.0161(8) 0.0217(8) 0.0202(8) -0.0027(6) 0.0033(6) 0.0010(7)
C52A 0.0169(8) 0.0220(8) 0.0200(8) 0.0019(7) 0.0016(6) -0.0009(7)
C53 0.0192(8) 0.0230(9) 0.0181(8) 0.0014(7) 0.0040(7) -0.0011(7)
C54 0.0314(10) 0.0272(10) 0.0281(10) 0.0070(8) -0.0014(8) -0.0039(8)
C55 0.0345(11) 0.0285(10) 0.0361(11) 0.0085(8) 0.0013(9) -0.0071(8)
C56 0.0323(10) 0.0306(10) 0.0261(10) -0.0012(8) 0.0026(8) -0.0085(8)
C57 0.0328(10) 0.0310(10) 0.0238(9) 0.0020(8) -0.0033(8) -0.0026(8)
C58 0.0294(10) 0.0240(9) 0.0244(9) 0.0037(8) -0.0019(8) -0.0009(7)
C59 0.0218(9) 0.0225(9) 0.0200(8) -0.0038(7) 0.0031(7) 0.0000(7)
C60 0.0259(9) 0.0261(9) 0.0247(9) 0.0018(7) 0.0034(7) 0.0015(7)
C61 0.0359(11) 0.0279(10) 0.0298(10) 0.0068(8) 0.0104(9) 0.0007(8)
C62 0.0390(11) 0.0297(10) 0.0233(9) -0.0035(9) 0.0070(8) -0.0062(8)
C63 0.0317(11) 0.0395(12) 0.0267(10) -0.0020(9) -0.0011(8) -0.0049(9)
C64 0.0247(9) 0.0307(10) 0.0278(10) 0.0019(8) 0.0010(8) -0.0026(8)
O65 0.0284(7) 0.0462(9) 0.0238(7) -0.0066(6) 0.0060(6) -0.0008(6)
C66 0.0264(10) 0.0423(12) 0.0305(10) -0.0048(9) 0.0057(8) -0.0040(9)
C67 0.0441(13) 0.0399(13) 0.0414(13) -0.0052(10) 0.0077(10) 0.0061(10)
O68 0.0507(10) 0.0657(11) 0.0252(8) -0.0142(8) 0.0135(7) -0.0010(7)
C69 0.0334(11) 0.0498(13) 0.0272(10) -0.0043(10) 0.0040(9) -0.0058(9)
C70 0.0307(11) 0.0352(11) 0.0389(12) 0.0018(9) 0.0049(9) 0.0014(9)
O71 0.0223(15) 0.089(4) 0.043(3) -0.0122(18) 0.0137(15) -0.036(2)
C72 0.039(2) 0.042(2) 0.039(2) -0.0064(18) 0.0106(18) -0.0153(18)
C73 0.0372(12) 0.0354(12) 0.0472(13) 0.0000(9) 0.0093(10) -0.0011(10)
O74 0.0431(16) 0.0286(14) 0.0214(12) 0.0003(11) 0.0072(11) 0.0001(10)
C75 0.027(2) 0.044(3) 0.032(2) -0.0160(17) 0.0029(16) -0.009(2)
C76 0.043(3) 0.040(3) 0.036(3) 0.001(2) 0.013(2) 0.0075(19)
O71' 0.049(4) 0.055(4) 0.023(3) -0.014(3) 0.003(2) 0.004(3)
C72' 0.059(4) 0.030(3) 0.034(3) 0.016(3) -0.002(3) 0.002(2)
O74' 0.082(4) 0.037(2) 0.030(2) 0.015(2) 0.021(2) 0.0060(18)
C75' 0.019(3) 0.064(5) 0.033(4) -0.010(3) 0.003(2) -0.012(3)
C76' 0.066(6) 0.030(3) 0.033(4) 0.017(3) 0.012(4) 0.007(3)

loop_
_atom_type_symbol
_atom_type_description
_atom_type_scat_dispersion_real
_atom_type_scat_dispersion_imag
_atom_type_scat_source
C C 0.0033 0.0016 'International Tables Vol C Tables 4.2.6.8 and 6.1.1.4'
H H 0.0000 0.0000 'International Tables Vol C Tables 4.2.6.8 and 6.1.1.4'
N N 0.0061 0.0033 'International Tables Vol C Tables 4.2.6.8 and 6.1.1.4'
O O 0.0106 0.0060 'International Tables Vol C Tables 4.2.6.8 and 6.1.1.4'
Cl Cl 0.1484 0.1585 'International Tables Vol C Tables 4.2.6.8 and 6.1.1.4'

loop_
_geom_angle_atom_site_label_1
_geom_angle_atom_site_label_2
_geom_angle_atom_site_label_3
_geom_angle
C2 C1 C20A 119.45(16)
C2 C1 H1A 120.3
C20A C1 H1A 120.3
C1 C2 C3 121.13(16)
C1 C2 Cl1 119.56(14)
C3 C2 Cl1 119.31(14)
C4 C3 C2 119.17(16)
C4 C3 H3A 120.4
C2 C3 H3A 120.4
C3 C4 C4A 120.91(16)
C3 C4 H4A 119.5
C4A C4 H4A 119.5
C4 C4A C20A 119.36(16)
C4 C4A N5 122.46(15)
C20A C4A N5 118.12(15)
C6 N5 C4A 127.87(15)
C6 N5 H5A 116.1
C4A N5 H5A 116.1
O6 C6 N5 125.19(17)
O6 C6 C7 119.25(15)
N5 C6 C7 115.53(15)
O8 C7 C6 116.02(14)
O8 C7 H7A 108.3
C6 C7 H7A 108.3
O8 C7 H7B 108.3
C6 C7 H7B 108.3
H7A C7 H7B 107.4
N9 O8 C7 107.47(12)
C10 N9 O8 111.71(13)
N9 C10 C21 115.16(15)
N9 C10 C10A 125.49(15)
C21 C10 C10A 119.34(15)
C11 C10A C14A 119.45(16)
C11 C10A C10 117.79(15)
C14A C10A C10 122.74(15)
C12 C11 C10A 119.55(17)
C12 C11 H11A 120.2
C10A C11 H11A 120.2
C11 C12 C13 121.31(17)
C11 C12 Cl2 119.62(15)
C13 C12 Cl2 119.07(14)
C14 C13 C12 119.36(17)
C14 C13 H13A 120.3
C12 C13 H13A 120.3
C13 C14 C14A 120.59(18)
C13 C14 H14A 119.7
C14A C14 H14A 119.7
C14 C14A C10A 119.71(17)
C14 C14A N15 120.69(16)
C10A C14A N15 119.58(16)
C16 N15 C14A 126.47(15)
C16 N15 H15A 116.8
C14A N15 H15A 116.8
O16 C16 N15 124.64(17)
O16 C16 C17 119.91(16)
N15 C16 C17 115.41(15)
O18 C17 C16 115.45(14)
O18 C17 H17A 108.4
C16 C17 H17A 108.4
O18 C17 H17B 108.4
C16 C17 H17B 108.4
H17A C17 H17B 107.5
C17 O18 N19 107.04(12)
C20 N19 O18 111.72(14)
N19 C20 C27 115.57(15)
N19 C20 C20A 124.03(16)
C27 C20 C20A 120.37(15)
C1 C20A C4A 119.90(16)
C1 C20A C20 118.85(15)
C4A C20A C20 121.24(15)
C26 C21 C22 119.53(16)
C26 C21 C10 120.31(15)
C22 C21 C10 120.14(16)
C23 C22 C21 120.03(18)
C23 C22 H22A 120.0
C21 C22 H22A 120.0
C22 C23 C24 120.42(18)
C22 C23 H23A 119.8
C24 C23 H23A 119.8
C25 C24 C23 119.46(18)
C25 C24 H24A 120.3
C23 C24 H24A 120.3
C24 C25 C26 120.58(18)
C24 C25 H25A 119.7
C26 C25 H25A 119.7
C25 C26 C21 119.98(17)
C25 C26 H26A 120.0
C21 C26 H26A 120.0
C28 C27 C32 118.48(17)
C28 C27 C20 120.86(16)
C32 C27 C20 120.65(16)
C27 C28 C29 120.95(18)
C27 C28 H28A 119.5
C29 C28 H28A 119.5
C30 C29 C28 119.95(18)
C30 C29 H29A 120.0
C28 C29 H29A 120.0
C29 C30 C31 119.55(18)
C29 C30 H30A 120.2
C31 C30 H30A 120.2
C32 C31 C30 120.60(18)
C32 C31 H31A 119.7
C30 C31 H31A 119.7
C31 C32 C27 120.36(18)
C31 C32 H32A 119.8
C27 C32 H32A 119.8
C34 C33 C52A 119.58(16)
C34 C33 H33A 120.2
C52A C33 H33A 120.2
C33 C34 C35 121.56(17)
C33 C34 Cl3 119.47(14)
C35 C34 Cl3 118.95(14)
C36 C35 C34 119.10(17)
C36 C35 H35A 120.4
C34 C35 H35A 120.4
C35 C36 C36A 120.65(17)
C35 C36 H36A 119.7
C36A C36 H36A 119.7
C36 C36A C52A 119.80(16)
C36 C36A N37 121.61(16)
C52A C36A N37 118.56(15)
C38 N37 C36A 127.79(15)
C38 N37 H37A 116.1
C36A N37 H37A 116.1
O38 C38 N37 124.82(16)
O38 C38 C39 119.14(15)
N37 C38 C39 116.02(15)
O40 C39 C38 115.83(14)
O40 C39 H39A 108.3
C38 C39 H39A 108.3
O40 C39 H39B 108.3
C38 C39 H39B 108.3
H39A C39 H39B 107.4
N41 O40 C39 107.49(12)
C42 N41 O40 111.59(13)
N41 C42 C53 115.92(15)
N41 C42 C42A 124.27(15)
C53 C42 C42A 119.78(14)
C43 C42A C46A 119.39(16)
C43 C42A C42 118.74(15)
C46A C42A C42 121.85(15)
C44 C43 C42A 119.90(17)
C44 C43 H43A 120.0
C42A C43 H43A 120.0
C43 C44 C45 120.91(17)
C43 C44 Cl4 119.35(15)
C45 C44 Cl4 119.74(14)
C46 C45 C44 119.52(17)
C46 C45 H45A 120.2
C44 C45 H45A 120.2
C45 C46 C46A 120.19(17)
C45 C46 H46A 119.9
C46A C46 H46A 119.9
C46 C46A C42A 120.05(17)
C46 C46A N47 121.45(16)
C42A C46A N47 118.46(16)
C48 N47 C46A 127.69(16)
C48 N47 H47A 116.2
C46A N47 H47A 116.2
O48 C48 N47 124.81(18)
O48 C48 C49 119.77(16)
N47 C48 C49 115.40(15)
O50 C49 C48 115.52(14)
O50 C49 H49A 108.4
C48 C49 H49A 108.4
O50 C49 H49B 108.4
C48 C49 H49B 108.4
H49A C49 H49B 107.5
C49 O50 N51 107.40(12)
C52 N51 O50 111.72(14)
N51 C52 C59 116.27(15)
N51 C52 C52A 124.85(16)
C59 C52 C52A 118.82(15)
C33 C52A C36A 119.29(16)
C33 C52A C52 117.43(15)
C36A C52A C52 123.28(15)
C58 C53 C54 118.82(17)
C58 C53 C42 121.21(16)
C54 C53 C42 119.95(16)
C55 C54 C53 120.26(18)
C55 C54 H54A 119.9
C53 C54 H54A 119.9
C54 C55 C56 120.31(19)
C54 C55 H55A 119.8
C56 C55 H55A 119.8
C57 C56 C55 119.63(18)
C57 C56 H56A 120.2
C55 C56 H56A 120.2
C56 C57 C58 120.71(18)
C56 C57 H57A 119.6
C58 C57 H57A 119.6
C57 C58 C53 120.20(18)
C57 C58 H58A 119.9
C53 C58 H58A 119.9
C60 C59 C64 119.12(17)
C60 C59 C52 120.44(16)
C64 C59 C52 120.43(16)
C59 C60 C61 120.32(18)
C59 C60 H60A 119.8
C61 C60 H60A 119.8
C62 C61 C60 119.94(18)
C62 C61 H61A 120.0
C60 C61 H61A 120.0
C61 C62 C63 120.15(18)
C61 C62 H62A 119.9
C63 C62 H62A 119.9
C62 C63 C64 120.51(19)
C62 C63 H63A 119.7
C64 C63 H63A 119.7
C63 C64 C59 119.94(18)
C63 C64 H64A 120.0
C59 C64 H64A 120.0
C66 O65 C70 110.09(15)
O65 C66 C67 110.30(17)
O65 C66 H66A 109.6
C67 C66 H66A 109.6
O65 C66 H66B 109.6
C67 C66 H66B 109.6
H66A C66 H66B 108.1
O68 C67 C66 110.62(19)
O68 C67 H67A 109.5
C66 C67 H67A 109.5
O68 C67 H67B 109.5
C66 C67 H67B 109.5
H67A C67 H67B 108.1
C67 O68 C69 109.52(16)
O68 C69 C70 111.00(17)
O68 C69 H69A 109.4
C70 C69 H69A 109.4
O68 C69 H69B 109.4
C70 C69 H69B 109.4
H69A C69 H69B 108.0
O65 C70 C69 111.21(18)
O65 C70 H70A 109.4
C69 C70 H70A 109.4
O65 C70 H70B 109.4
C69 C70 H70B 109.4
H70A C70 H70B 108.0
C76 O71 C72 109.5(2)
O71 C72 C73 110.3(2)
O71 C72 H72A 109.6
C73 C72 H72A 109.6
O71 C72 H72B 109.6
C73 C72 H72B 109.6
H72A C72 H72B 108.1
O74 C73 C72 110.7(2)
O74' C73 C72' 110.6(2)
O74 C73 H73A 109.5
C72 C73 H73A 109.5
O74 C73 H73B 109.5
C72 C73 H73B 109.5
H73A C73 H73B 108.1
O74' C73 H73C 109.5
C72' C73 H73C 109.4
O74' C73 H73D 109.5
C72' C73 H73D 109.7
H73C C73 H73D 108.1
C73 O74 C75 109.8(2)
O74 C75 C76 110.3(2)
O74 C75 H75A 109.6
C76 C75 H75A 109.6
O74 C75 H75B 109.6
C76 C75 H75B 109.6
H75A C75 H75B 108.1
O71 C76 C75 110.2(2)
O71 C76 H76A 109.6
C75 C76 H76A 109.6
O71 C76 H76B 109.6
C75 C76 H76B 109.6
H76A C76 H76B 108.1
C72' O71' C76' 109.7(2)
O71' C72' C73 110.7(2)
O71' C72' H72C 109.5
C73 C72' H72C 109.5
O71' C72' H72D 109.5
C73 C72' H72D 109.5
H72C C72' H72D 108.1
C73 O74' C75' 110.1(2)
O74' C75' C76' 110.3(2)
O74' C75' H75C 109.6
C76' C75' H75C 109.6
O74' C75' H75D 109.6
C76' C75' H75D 109.6
H75C C75' H75D 108.1
O71' C76' C75' 110.1(2)
O71' C76' H76C 109.6
C75' C76' H76C 109.6
O71' C76' H76D 109.6
C75' C76' H76D 109.6
H76C C76' H76D 108.1

loop_
_geom_bond_atom_site_label_1
_geom_bond_atom_site_label_2
_geom_bond_distance
Cl1 C2 1.7397(18)
Cl2 C12 1.7369(19)
Cl3 C34 1.7400(18)
Cl4 C44 1.7349(19)
C1 C2 1.386(2)
C1 C20A 1.391(2)
C1 H1A 0.9500
C2 C3 1.389(2)
C3 C4 1.382(3)
C3 H3A 0.9500
C4 C4A 1.390(2)
C4 H4A 0.9500
C4A C20A 1.405(2)
C4A N5 1.410(2)
N5 C6 1.354(2)
N5 H5A 0.8800
C6 O6 1.217(2)
C6 C7 1.520(2)
C7 O8 1.432(2)
C7 H7A 0.9900
C7 H7B 0.9900
O8 N9 1.4313(18)
N9 C10 1.286(2)
C10 C21 1.489(2)
C10 C10A 1.496(2)
C10A C11 1.398(2)
C10A C14A 1.401(2)
C11 C12 1.383(3)
C11 H11A 0.9500
C12 C13 1.385(3)
C13 C14 1.380(3)
C13 H13A 0.9500
C14 C14A 1.395(3)
C14 H14A 0.9500
C14A N15 1.414(2)
N15 C16 1.356(2)
N15 H15A 0.8800
C16 O16 1.216(2)
C16 C17 1.522(3)
C17 O18 1.427(2)
C17 H17A 0.9900
C17 H17B 0.9900
O18 N19 1.4313(18)
N19 C20 1.285(2)
C20 C27 1.490(2)
C20 C20A 1.507(2)
C21 C26 1.392(2)
C21 C22 1.398(2)
C22 C23 1.384(3)
C22 H22A 0.9500
C23 C24 1.395(3)
C23 H23A 0.9500
C24 C25 1.383(3)
C24 H24A 0.9500
C25 C26 1.391(3)
C25 H25A 0.9500
C26 H26A 0.9500
C27 C28 1.388(3)
C27 C32 1.399(3)
C28 C29 1.393(3)
C28 H28A 0.9500
C29 C30 1.381(3)
C29 H29A 0.9500
C30 C31 1.387(3)
C30 H30A 0.9500
C31 C32 1.384(3)
C31 H31A 0.9500
C32 H32A 0.9500
C33 C34 1.377(3)
C33 C52A 1.398(2)
C33 H33A 0.9500
C34 C35 1.385(3)
C35 C36 1.381(3)
C35 H35A 0.9500
C36 C36A 1.392(2)
C36 H36A 0.9500
C36A C52A 1.402(2)
C36A N37 1.413(2)
N37 C38 1.351(2)
N37 H37A 0.8800
C38 O38 1.221(2)
C38 C39 1.516(2)
C39 O40 1.432(2)
C39 H39A 0.9900
C39 H39B 0.9900
O40 N41 1.4278(18)
N41 C42 1.285(2)
C42 C53 1.488(2)
C42 C42A 1.496(2)
C42A C43 1.394(2)
C42A C46A 1.400(2)
C43 C44 1.382(2)
C43 H43A 0.9500
C44 C45 1.388(3)
C45 C46 1.387(3)
C45 H45A 0.9500
C46 C46A 1.392(2)
C46 H46A 0.9500
C46A N47 1.413(2)
N47 C48 1.357(2)
N47 H47A 0.8800
C48 O48 1.212(2)
C48 C49 1.522(3)
C49 O50 1.430(2)
C49 H49A 0.9900
C49 H49B 0.9900
O50 N51 1.4323(18)
N51 C52 1.285(2)
C52 C59 1.488(2)
C52 C52A 1.497(2)
C53 C58 1.390(2)
C53 C54 1.401(3)
C54 C55 1.384(3)
C54 H54A 0.9500
C55 C56 1.386(3)
C55 H55A 0.9500
C56 C57 1.376(3)
C56 H56A 0.9500
C57 C58 1.387(3)
C57 H57A 0.9500
C58 H58A 0.9500
C59 C60 1.393(3)
C59 C64 1.399(3)
C60 C61 1.397(3)
C60 H60A 0.9500
C61 C62 1.377(3)
C61 H61A 0.9500
C62 C63 1.383(3)
C62 H62A 0.9500
C63 C64 1.387(3)
C63 H63A 0.9500
C64 H64A 0.9500
O65 C66 1.423(2)
O65 C70 1.425(3)
C66 C67 1.499(3)
C66 H66A 0.9900
C66 H66B 0.9900
C67 O68 1.419(3)
C67 H67A 0.9900
C67 H67B 0.9900
O68 C69 1.426(3)
C69 C70 1.499(3)
C69 H69A 0.9900
C69 H69B 0.9900
C70 H70A 0.9900
C70 H70B 0.9900
O71 C76 1.425(4)
O71 C72 1.427(4)
C72 C73 1.497(4)
C72 H72A 0.9900
C72 H72B 0.9900
C73 O74 1.422(4)
C73 O74' 1.422(4)
C73 C72' 1.498(4)
C73 H73A 0.9900
C73 H73B 0.9900
C73 H73C 0.9900
C73 H73D 0.9900
O74 C75 1.426(4)
C75 C76 1.500(4)
C75 H75A 0.9900
C75 H75B 0.9900
C76 H76A 0.9900
C76 H76B 0.9900
O71' C72' 1.423(4)
O71' C76' 1.425(4)
C72' H72C 0.9900
C72' H72D 0.9900
O74' C75' 1.423(4)
C75' C76' 1.500(4)
C75' H75C 0.9900
C75' H75D 0.9900
C76' H76C 0.9900
C76' H76D 0.9900

loop_
_geom_hbond_atom_site_label_D
_geom_hbond_atom_site_label_H
_geom_hbond_atom_site_label_A
_geom_hbond_site_symmetry_A
_geom_hbond_distance_DH
_geom_hbond_distance_HA
_geom_hbond_distance_DA
_geom_hbond_angle_DHA
_geom_hbond_publ_flag
N5 H5A O8 1_555 0.88 2.28 2.734(2) 112 yes
N5 H5A O18 1_555 0.88 2.48 3.043(2) 122 yes
N5 H5A N9 1_555 0.88 2.44 2.990(2) 121 yes
N5 H5A N19 1_555 0.88 2.59 3.232(2) 131 yes
N15 H15A O8 1_555 0.88 2.30 2.935(2) 129 yes
N15 H15A O18 1_555 0.88 2.30 2.740(2) 111 yes
N37 H37A O40 1_555 0.88 2.28 2.737(2) 112 yes
N37 H37A O50 1_555 0.88 2.42 3.001(2) 124 yes
N37 H37A N41 1_555 0.88 2.45 2.974(2) 119 yes
N37 H37A N51 1_555 0.88 2.60 3.235(2) 130 yes
N47 H47A O40 1_555 0.88 2.37 2.985(2) 128 yes
N47 H47A O50 1_555 0.88 2.28 2.731(2) 112 yes
C1 H1A O65 1_545 0.95 2.50 3.200(2) 130 yes
C7 H7A O38 1_655 0.99 2.31 3.206(2) 150 yes
C11 H11A O74 2_665 0.95 2.45 3.284(3) 147 yes
C33 H33A O71 1_655 0.95 2.55 3.241(4) 130 yes
C39 H39B O6 1_455 0.99 2.36 3.236(2) 148 yes
C43 H43A O68 2_666 0.95 2.37 3.249(2) 154 yes
C57 H57A O71 2_666 0.95 2.52 3.349(4) 146 yes

loop_
_geom_torsion_atom_site_label_1
_geom_torsion_atom_site_label_2
_geom_torsion_atom_site_label_3
_geom_torsion_atom_site_label_4
_geom_torsion
_geom_torsion_publ_flag
C20A C1 C2 C3 -1.1(3) ?
C20A C1 C2 Cl1 178.28(13) ?
C1 C2 C3 C4 2.7(3) ?
Cl1 C2 C3 C4 -176.72(14) ?
C2 C3 C4 C4A -1.6(3) ?
C3 C4 C4A C20A -1.1(3) ?
C3 C4 C4A N5 175.83(16) ?
C4 C4A N5 C6 20.7(3) ?
C20A C4A N5 C6 -162.32(17) yes
C4A N5 C6 O6 5.5(3) ?
C4A N5 C6 C7 -172.34(16) yes
O6 C6 C7 O8 177.49(15) ?
N5 C6 C7 O8 -4.5(2) yes
C6 C7 O8 N9 -73.11(17) yes
C7 O8 N9 C10 -159.68(14) yes
O8 N9 C10 C21 179.56(13) ?
O8 N9 C10 C10A 0.8(2) yes
N9 C10 C10A C11 115.2(2) ?
C21 C10 C10A C11 -63.4(2) ?
N9 C10 C10A C14A -66.2(2) yes
C21 C10 C10A C14A 115.16(18) ?
C14A C10A C11 C12 0.4(3) ?
C10 C10A C11 C12 179.06(16) ?
C10A C11 C12 C13 -1.3(3) ?
C10A C11 C12 Cl2 178.52(13) ?
C11 C12 C13 C14 1.0(3) ?
Cl2 C12 C13 C14 -178.83(14) ?
C12 C13 C14 C14A 0.2(3) ?
C13 C14 C14A C10A -1.1(3) ?
C13 C14 C14A N15 177.50(17) ?
C11 C10A C14A C14 0.8(3) ?
C10 C10A C14A C14 -177.77(16) ?
C11 C10A C14A N15 -177.83(16) ?
C10 C10A C14A N15 3.6(3) yes
C14 C14A N15 C16 35.9(3) ?
C10A C14A N15 C16 -145.44(18) yes
C14A N15 C16 O16 0.2(3) ?
C14A N15 C16 C17 -177.46(16) yes
O16 C16 C17 O18 166.21(16) ?
N15 C16 C17 O18 -16.0(2) yes
C16 C17 O18 N19 -69.74(18) yes
C17 O18 N19 C20 -162.92(14) yes
O18 N19 C20 C27 -177.81(13) ?
O18 N19 C20 C20A 4.1(2) yes
C2 C1 C20A C4A -1.6(3) ?
C2 C1 C20A C20 177.80(15) ?
C4 C4A C20A C1 2.7(3) ?
N5 C4A C20A C1 -174.40(15) ?
C4 C4A C20A C20 -176.68(16) ?
N5 C4A C20A C20 6.3(2) yes
N19 C20 C20A C1 104.9(2) ?
C27 C20 C20A C1 -73.1(2) ?
N19 C20 C20A C4A -75.8(2) yes
C27 C20 C20A C4A 106.22(19) ?
N9 C10 C21 C26 156.47(16) ?
C10A C10 C21 C26 -24.7(2) ?
N9 C10 C21 C22 -21.7(2) ?
C10A C10 C21 C22 157.08(16) ?
C26 C21 C22 C23 0.1(3) ?
C10 C21 C22 C23 178.36(17) ?
C21 C22 C23 C24 -0.4(3) ?
C22 C23 C24 C25 0.1(3) ?
C23 C24 C25 C26 0.4(3) ?
C24 C25 C26 C21 -0.6(3) ?
C22 C21 C26 C25 0.4(3) ?
C10 C21 C26 C25 -177.84(16) ?
N19 C20 C27 C28 -164.72(17) ?
C20A C20 C27 C28 13.4(2) ?
N19 C20 C27 C32 13.9(2) ?
C20A C20 C27 C32 -167.89(16) ?
C32 C27 C28 C29 -3.4(3) ?
C20 C27 C28 C29 175.34(17) ?
C27 C28 C29 C30 1.0(3) ?
C28 C29 C30 C31 1.7(3) ?
C29 C30 C31 C32 -2.0(3) ?
C30 C31 C32 C27 -0.4(3) ?
C28 C27 C32 C31 3.0(3) ?
C20 C27 C32 C31 -175.65(17) ?
C52A C33 C34 C35 1.3(3) ?
C52A C33 C34 Cl3 -176.90(14) ?
C33 C34 C35 C36 -1.7(3) ?
Cl3 C34 C35 C36 176.54(14) ?
C34 C35 C36 C36A 0.5(3) ?
C35 C36 C36A C52A 1.0(3) ?
C35 C36 C36A N37 -177.12(17) ?
C36 C36A N37 C38 -24.3(3) ?
C52A C36A N37 C38 157.50(17) yes
C36A N37 C38 O38 -2.6(3) ?
C36A N37 C38 C39 175.66(16) yes
O38 C38 C39 O40 -176.50(15) ?
N37 C38 C39 O40 5.1(2) yes
C38 C39 O40 N41 71.96(17) yes
C39 O40 N41 C42 162.55(14) yes
O40 N41 C42 C53 177.87(13) ?
O40 N41 C42 C42A -4.0(2) yes
N41 C42 C42A C43 -108.6(2) ?
C53 C42 C42A C43 69.5(2) ?
N41 C42 C42A C46A 73.0(2) yes
C53 C42 C42A C46A -108.91(19) ?
C46A C42A C43 C44 0.5(3) ?
C42 C42A C43 C44 -177.97(16) ?
C42A C43 C44 C45 1.2(3) ?
C42A C43 C44 Cl4 -178.24(13) ?
C43 C44 C45 C46 -1.4(3) ?
Cl4 C44 C45 C46 178.02(14) ?
C44 C45 C46 C46A -0.1(3) ?
C45 C46 C46A C42A 1.7(3) ?
C45 C46 C46A N47 -176.02(17) ?
C43 C42A C46A C46 -1.9(3) ?
C42 C42A C46A C46 176.51(16) ?
C43 C42A C46A N47 175.88(16) ?
C42 C42A C46A N47 -5.7(2) yes
C46 C46A N47 C48 -31.1(3) ?
C42A C46A N47 C48 151.21(18) yes
C46A N47 C48 O48 -1.2(3) ?
C46A N47 C48 C49 177.25(17) yes
O48 C48 C49 O50 -170.34(17) ?
N47 C48 C49 O50 11.2(2) yes
C48 C49 O50 N51 72.36(18) yes
C49 O50 N51 C52 160.72(14) yes
O50 N51 C52 C59 -178.38(13) ?
O50 N51 C52 C52A -1.3(2) yes
C34 C33 C52A C36A 0.2(3) ?
C34 C33 C52A C52 -179.55(16) ?
C36 C36A C52A C33 -1.4(3) ?
N37 C36A C52A C33 176.81(16) ?
C36 C36A C52A C52 178.38(16) ?
N37 C36A C52A C52 -3.4(3) yes
N51 C52 C52A C33 -110.9(2) ?
C59 C52 C52A C33 66.1(2) ?
N51 C52 C52A C36A 69.3(2) yes
C59 C52 C52A C36A -113.71(19) ?
N41 C42 C53 C58 173.86(17) ?
C42A C42 C53 C58 -4.3(2) ?
N41 C42 C53 C54 -7.5(2) ?
C42A C42 C53 C54 174.32(17) ?
C58 C53 C54 C55 -2.9(3) ?
C42 C53 C54 C55 178.44(18) ?
C53 C54 C55 C56 0.9(3) ?
C54 C55 C56 C57 1.3(3) ?
C55 C56 C57 C58 -1.4(3) ?
C56 C57 C58 C53 -0.6(3) ?
C54 C53 C58 C57 2.8(3) ?
C42 C53 C58 C57 -178.57(17) ?
N51 C52 C59 C60 -163.40(16) ?
C52A C52 C59 C60 19.4(2) ?
N51 C52 C59 C64 17.7(2) ?
C52A C52 C59 C64 -159.50(17) ?
C64 C59 C60 C61 1.3(3) ?
C52 C59 C60 C61 -177.62(17) ?
C59 C60 C61 C62 -0.7(3) ?
C60 C61 C62 C63 -0.4(3) ?
C61 C62 C63 C64 0.8(3) ?
C62 C63 C64 C59 -0.1(3) ?
C60 C59 C64 C63 -0.9(3) ?
C52 C59 C64 C63 178.01(18) ?
C70 O65 C66 C67 -57.3(2) ?
O65 C66 C67 O68 59.4(2) ?
C66 C67 O68 C69 -58.7(2) ?
C67 O68 C69 C70 57.1(2) ?
C66 O65 C70 C69 56.1(2) ?
O68 C69 C70 O65 -56.3(2) ?
C76 O71 C72 C73 58.3(2) ?
O71 C72 C73 O74 -58.3(2) ?
O71 C72 C73 O74' -25.7(3) ?
O71 C72 C73 C72' 51.9(4) ?
O74' C73 O74 C75 -60.6(4) ?
C72 C73 O74 C75 57.77(19) ?
C72' C73 O74 C75 23.0(3) ?
C73 O74 C75 C76 -57.9(2) ?
C72 O71 C76 C75 -58.7(2) ?
O74 C75 C76 O71 58.9(2) ?
C76' O71' C72' C73 -57.8(2) ?
O74 C73 C72' O71' 24.0(3) ?
O74' C73 C72' O71' 57.4(2) ?
C72 C73 C72' O71' -60.6(4) ?
O74 C73 O74' C75' 53.3(4) ?
C72 C73 O74' C75' -23.2(3) ?
C72' C73 O74' C75' -57.2(2) ?
C73 O74' C75' C76' 58.0(2) ?
C72' O71' C76' C75' 58.6(2) ?
O74' C75' C76' O71' -59.0(2) ?
